data_4332193
loop_
_publ_author_name
'Naumov, Pan\<ce'
'Sakurai, Kenji'
'Asaka, Toru'
'Belik, Alexei A.'
'Adachi, Shin-ichi'
'Takahashi, Junichi'
'Koshihara, Shin-ya'

_publ_section_title
;
 Structural Basis for the Phase Switching of Bisaminecopper(II) Cations at
 the Thermal Limits of Lattice Stability
;
_journal_issue 13
_journal_name_full 'Inorganic Chemistry'
_journal_page_first 5027
_journal_page_last 5033
_journal_paper_doi 10.1021/ic060110s
_journal_volume 45
_journal_year 2006
_chemical_formula_sum 'C12 H32 Cl2 Cu N4 O8'
_chemical_formula_weight 494.86
_chemical_name_systematic
; 
 Bis(N,N-diethylethylenediamine)copper(II)
 Perchlorate 
;
_space_group_IT_number 2
_symmetry_cell_setting triclinic
_symmetry_space_group_name_Hall '-P 1'
_symmetry_space_group_name_H-M 'P -1'
_atom_sites_solution_hydrogens geom
_atom_sites_solution_primary direct
_atom_sites_solution_secondary difmap
_audit_creation_method 'Manual editing of SHELXL-97'
_cell_angle_alpha 65.289(2)
_cell_angle_beta 66.001(2)
_cell_angle_gamma 63.483(2)
_cell_formula_units_Z 1
_cell_length_a 8.0926(10)
_cell_length_b 8.7436(11)
_cell_length_c 9.7690(12)
_cell_measurement_temperature 293(2)
_cell_volume 540.90(12)
_computing_cell_refinement 'SAINT (Bruker, 1995)'
_computing_data_collection 'SMART (Bruker, 1995)'
_computing_data_reduction 'SAINT (Bruker, 1995)'
_computing_publication_material 'SHELXL-97 (Sheldrick, 1997)'
_computing_structure_refinement 'SHELXL-97 (Sheldrick, 1997)'
_computing_structure_solution 'SIR-92 (Altomare et al., 1994)'
_diffrn_ambient_temperature 293(2)
_diffrn_measured_fraction_theta_full 0.990
_diffrn_measured_fraction_theta_max 0.990
_diffrn_measurement_device_type 'Bruker APEX area-detector diffractometer'
_diffrn_measurement_method '\w scan'
_diffrn_radiation_monochromator graphite
_diffrn_radiation_source 'fine-focus sealed tube'
_diffrn_radiation_type MoK\a
_diffrn_radiation_wavelength 0.71073
_diffrn_reflns_av_R_equivalents 0.0206
_diffrn_reflns_av_sigmaI/netI 0.0473
_diffrn_reflns_limit_h_max 8
_diffrn_reflns_limit_h_min -10
_diffrn_reflns_limit_k_max 11
_diffrn_reflns_limit_k_min -11
_diffrn_reflns_limit_l_max 12
_diffrn_reflns_limit_l_min -12
_diffrn_reflns_number 3911
_diffrn_reflns_theta_full 27.49
_diffrn_reflns_theta_max 27.49
_diffrn_reflns_theta_min 2.38
_exptl_absorpt_coefficient_mu 1.300
_exptl_absorpt_correction_T_max 0.88
_exptl_absorpt_correction_T_min 0.71
_exptl_absorpt_correction_type empirical
_exptl_absorpt_process_details 'SADABS (Sheldrick, 1996)'
_exptl_crystal_colour red
_exptl_crystal_density_diffrn 1.519
_exptl_crystal_density_method 'not measured'
_exptl_crystal_description block
_exptl_crystal_F_000 259
_exptl_crystal_size_max 0.3
_exptl_crystal_size_mid 0.2
_exptl_crystal_size_min 0.1
_refine_diff_density_max 0.484
_refine_diff_density_min -0.458
_refine_diff_density_rms 0.071
_refine_ls_extinction_coef 0.068(6)
_refine_ls_extinction_expression Fc^*^=kFc[1+0.001xFc^2^\l^3^/sin(2\q)]^-1/4^
_refine_ls_extinction_method SHELXL
_refine_ls_goodness_of_fit_ref 0.950
_refine_ls_hydrogen_treatment constr
_refine_ls_matrix_type full
_refine_ls_number_parameters 125
_refine_ls_number_reflns 2466
_refine_ls_number_restraints 0
_refine_ls_restrained_S_all 0.950
_refine_ls_R_factor_all 0.0478
_refine_ls_R_factor_gt 0.0405
_refine_ls_shift/su_max 0.001
_refine_ls_shift/su_mean 0.000
_refine_ls_structure_factor_coef Fsqd
_refine_ls_weighting_details 'calc w=1/[\s^2^(Fo^2^)+(0.0573P)^2^+0.0000P] where P=(Fo^2^+2Fc^2^)/3'
_refine_ls_weighting_scheme calc
_refine_ls_wR_factor_gt 0.1005
_refine_ls_wR_factor_ref 0.1023
_reflns_number_gt 1882
_reflns_number_total 2466
_reflns_threshold_expression >2sigma(I)
_cod_data_source_file ic060110ssup1.cif
_cod_data_source_block th1
_cod_depositor_comments
;
The following automatic conversions were performed:

'_symmetry_cell_setting' value 'Triclinic' changed to 'triclinic'
according to /home/saulius/struct/CIF-dictionaries/cif_core.dic
dictionary named 'cif_core.dic' version 2.4.2 from
2011-04-26.

'_exptl_absorpt_correction_type' value 'Empirical'
changed to 'empirical' according to
/home/saulius/struct/CIF-dictionaries/cif_core.dic dictionary named
'cif_core.dic' version 2.4.2 from 2011-04-26.

Automatic conversion script
Id: cif_fix_values 1891 2012-01-12 08:04:46Z andrius 
;
_cod_original_sg_symbol_H-M P-1
_cod_database_code 4332193

loop_
_symmetry_equiv_pos_as_xyz
'x, y, z'
'-x, -y, -z'

loop_
_atom_site_label
_atom_site_type_symbol
_atom_site_fract_x
_atom_site_fract_y
_atom_site_fract_z
_atom_site_U_iso_or_equiv
_atom_site_adp_type
_atom_site_occupancy
_atom_site_symmetry_multiplicity
_atom_site_calc_flag
_atom_site_refinement_flags
Cu1 Cu 1.0000 0.0000 1.0000 0.03955(18) Uani 1 2 d S
Cl1 Cl 1.24442(10) 0.28060(9) 1.16078(8) 0.0540(2) Uani 1 1 d .
O1 O 1.3585(3) 0.3900(3) 1.1074(3) 0.0867(8) Uani 1 1 d .
N2 N 0.9339(3) -0.1209(3) 1.2384(2) 0.0440(5) Uani 1 1 d .
N1 N 0.8664(4) 0.2281(3) 1.0581(3) 0.0521(6) Uani 1 1 d .
H1NA H 0.9533 0.2770 1.0396 0.063 Uiso 1 1 calc R
H1NB H 0.7854 0.3056 0.9987 0.063 Uiso 1 1 calc R
C1 C 0.7587(4) 0.1955(4) 1.2243(3) 0.0530(7) Uani 1 1 d .
H1A H 0.6346 0.1923 1.2379 0.064 Uiso 1 1 calc R
H1B H 0.7384 0.2902 1.2627 0.064 Uiso 1 1 calc R
O3 O 1.3094(5) 0.1279(4) 1.2792(4) 0.1114(11) Uani 1 1 d .
C2 C 0.8738(4) 0.0205(4) 1.3124(3) 0.0514(7) Uani 1 1 d .
H2A H 0.9865 0.0318 1.3145 0.062 Uiso 1 1 calc R
H2B H 0.7978 -0.0132 1.4196 0.062 Uiso 1 1 calc R
O4 O 1.0539(4) 0.3702(5) 1.2274(6) 0.1458(16) Uani 1 1 d .
O2 O 1.2547(5) 0.2253(6) 1.0433(4) 0.1315(14) Uani 1 1 d .
C6 C 1.2769(5) -0.2480(5) 1.2408(5) 0.0760(10) Uani 1 1 d .
H6A H 1.3710 -0.3543 1.2837 0.114 Uiso 1 1 calc R
H6B H 1.2621 -0.1514 1.2724 0.114 Uiso 1 1 calc R
H6C H 1.3181 -0.2185 1.1286 0.114 Uiso 1 1 calc R
C5 C 1.0878(4) -0.2790(4) 1.2998(3) 0.0564(7) Uani 1 1 d .
H5A H 1.1047 -0.3789 1.2699 0.068 Uiso 1 1 calc R
H5B H 1.0483 -0.3109 1.4132 0.068 Uiso 1 1 calc R
C3 C 0.7692(4) -0.1749(5) 1.2632(3) 0.0567(7) Uani 1 1 d .
H3A H 0.8164 -0.2618 1.2071 0.068 Uiso 1 1 calc R
H3B H 0.6749 -0.0707 1.2158 0.068 Uiso 1 1 calc R
C4 C 0.6688(5) -0.2528(6) 1.4300(4) 0.0805(11) Uani 1 1 d .
H4A H 0.5669 -0.2822 1.4316 0.121 Uiso 1 1 calc R
H4B H 0.6166 -0.1670 1.4867 0.121 Uiso 1 1 calc R
H4C H 0.7588 -0.3587 1.4781 0.121 Uiso 1 1 calc R

loop_
_atom_site_aniso_label
_atom_site_aniso_U_11
_atom_site_aniso_U_22
_atom_site_aniso_U_33
_atom_site_aniso_U_23
_atom_site_aniso_U_13
_atom_site_aniso_U_12
Cu1 0.0448(3) 0.0347(3) 0.0335(2) -0.00531(18) -0.01238(17) -0.0111(2)
Cl1 0.0584(4) 0.0457(4) 0.0608(4) -0.0109(3) -0.0239(3) -0.0170(3)
O1 0.0765(17) 0.0611(16) 0.122(2) -0.0014(15) -0.0411(15) -0.0335(13)
N2 0.0522(13) 0.0430(12) 0.0343(10) -0.0050(9) -0.0133(9) -0.0179(10)
N1 0.0665(15) 0.0376(13) 0.0463(12) -0.0093(10) -0.0220(11) -0.0091(11)
C1 0.0502(16) 0.0546(18) 0.0505(15) -0.0219(14) -0.0096(12) -0.0120(14)
O3 0.158(3) 0.092(2) 0.100(2) 0.0205(17) -0.072(2) -0.065(2)
C2 0.0620(17) 0.0536(17) 0.0373(13) -0.0131(12) -0.0096(12) -0.0216(14)
O4 0.0621(18) 0.121(3) 0.271(5) -0.113(3) -0.010(2) -0.0241(19)
O2 0.161(3) 0.217(4) 0.076(2) -0.056(2) -0.0188(19) -0.111(3)
C6 0.063(2) 0.067(2) 0.099(3) -0.026(2) -0.0343(19) -0.0097(18)
C5 0.0689(19) 0.0484(17) 0.0459(15) -0.0031(13) -0.0240(13) -0.0165(15)
C3 0.0621(18) 0.065(2) 0.0464(15) -0.0112(14) -0.0128(13) -0.0299(16)
C4 0.081(2) 0.097(3) 0.0607(19) -0.0109(19) -0.0023(17) -0.053(2)

loop_
_atom_type_symbol
_atom_type_description
_atom_type_scat_dispersion_real
_atom_type_scat_dispersion_imag
_atom_type_scat_source
C C 0.0033 0.0016 'International Tables Vol C Tables 4.2.6.8 and 6.1.1.4'
H H 0.0000 0.0000 'International Tables Vol C Tables 4.2.6.8 and 6.1.1.4'
N N 0.0061 0.0033 'International Tables Vol C Tables 4.2.6.8 and 6.1.1.4'
O O 0.0106 0.0060 'International Tables Vol C Tables 4.2.6.8 and 6.1.1.4'
Cl Cl 0.1484 0.1585 'International Tables Vol C Tables 4.2.6.8 and 6.1.1.4'
Cu Cu 0.3201 1.2651 'International Tables Vol C Tables 4.2.6.8 and 6.1.1.4'

loop_
_geom_angle_atom_site_label_1
_geom_angle_atom_site_label_2
_geom_angle_atom_site_label_3
_geom_angle
_geom_angle_site_symmetry_1
_geom_angle_site_symmetry_3
N1 Cu1 N1 179.998(1) 2_757 .
N1 Cu1 N2 84.88(9) 2_757 2_757
N1 Cu1 N2 95.12(9) . 2_757
N1 Cu1 N2 95.12(9) 2_757 .
N1 Cu1 N2 84.88(9) . .
N2 Cu1 N2 180.0 2_757 .
O2 Cl1 O4 109.9(2) . .
O2 Cl1 O3 108.0(2) . .
O4 Cl1 O3 107.0(3) . .
O2 Cl1 O1 112.57(19) . .
O4 Cl1 O1 110.30(18) . .
O3 Cl1 O1 108.85(17) . .
C5 N2 C2 110.0(2) . .
C5 N2 C3 110.0(2) . .
C2 N2 C3 112.4(2) . .
C5 N2 Cu1 116.63(17) . .
C2 N2 Cu1 105.81(16) . .
C3 N2 Cu1 101.81(15) . .
C1 N1 Cu1 110.50(18) . .
N1 C1 C2 107.7(2) . .
N2 C2 C1 110.9(2) . .
N2 C5 C6 113.0(3) . .
N2 C3 C4 116.8(2) . .

loop_
_geom_bond_atom_site_label_1
_geom_bond_atom_site_label_2
_geom_bond_distance
_geom_bond_site_symmetry_2
Cu1 N1 1.997(2) 2_757
Cu1 N1 1.997(2) .
Cu1 N2 2.064(2) 2_757
Cu1 N2 2.064(2) .
Cl1 O2 1.381(3) .
Cl1 O4 1.395(3) .
Cl1 O3 1.405(3) .
Cl1 O1 1.421(2) .
N2 C5 1.483(4) .
N2 C2 1.487(3) .
N2 C3 1.504(4) .
N1 C1 1.471(3) .
C1 C2 1.493(4) .
C6 C5 1.506(4) .
C3 C4 1.506(4) .
